data_4133876
loop_
_publ_author_name
'van Leest, Nicolaas P.'
'Tepaske, Martijn A.'
'Oudsen, Jean-Pierre H'
'Venderbosch, Bas'
'Rietdijk, Niels R.'
'Siegler, Maxime A.'
'Tromp, Moniek'
'van der Vlugt, Jarl Ivar'
'de Bruin, Bas'

_publ_section_title
;
 Ligand Redox Non-Innocence in [Co<sup>III</sup>(TAML)]<sup>0/--</sup>
 Complexes Affects Nitrene Formation.
;
_journal_name_full 'Journal of the American Chemical Society'
_journal_paper_doi 10.1021/jacs.9b11715
_journal_year 2019
_chemical_formula_sum 'C19 H24 Cl2 N4 O4'
_chemical_formula_weight 443.32
_chemical_name_common 'ligand hexane-THF'
_space_group_crystal_system orthorhombic
_space_group_IT_number 43
_space_group_name_Hall 'F 2 -2d'
_space_group_name_H-M_alt 'F d d 2'
_atom_sites_solution_hydrogens mixed
_audit_creation_method SHELXL-2014/7
_cell_angle_alpha 90
_cell_angle_beta 90
_cell_angle_gamma 90
_cell_formula_units_Z 16
_cell_length_a 21.4066(19)
_cell_length_b 43.288(3)
_cell_length_c 10.1268(7)
_cell_measurement_reflns_used 202
_cell_measurement_temperature 150(2)
_cell_measurement_theta_max 28.0020
_cell_measurement_theta_min 2.1444
_cell_volume 9384.0(12)
_computing_structure_refinement 'SHELXL-2014/7 (Sheldrick, 2014)'
_diffrn_ambient_temperature 150(2)
_diffrn_measured_fraction_theta_full 0.997
_diffrn_measured_fraction_theta_max 0.997
_diffrn_measurement_device_type 'Bruker ApexII Triumph monochromator sealed tube'
_diffrn_measurement_method 'Photon 50 CMOS detector'
_diffrn_radiation_type MoK\a
_diffrn_radiation_wavelength 0.71073
_diffrn_reflns_av_R_equivalents 0.0274
_diffrn_reflns_av_unetI/netI 0.0109
_diffrn_reflns_Laue_measured_fraction_full 0.997
_diffrn_reflns_Laue_measured_fraction_max 0.997
_diffrn_reflns_limit_h_max 25
_diffrn_reflns_limit_h_min -25
_diffrn_reflns_limit_k_max 51
_diffrn_reflns_limit_k_min -51
_diffrn_reflns_limit_l_max 12
_diffrn_reflns_limit_l_min -12
_diffrn_reflns_number 66510
_diffrn_reflns_point_group_measured_fraction_full 0.997
_diffrn_reflns_point_group_measured_fraction_max 0.997
_diffrn_reflns_theta_full 24.988
_diffrn_reflns_theta_max 24.987
_diffrn_reflns_theta_min 2.677
_exptl_absorpt_coefficient_mu 0.307
_exptl_absorpt_correction_T_max 0.95
_exptl_absorpt_correction_T_min 0.89
_exptl_absorpt_correction_type multi-scan
_exptl_absorpt_process_details 'SADABS V2014/5 (Bruker AXS Inc.)'
_exptl_crystal_colour colourless
_exptl_crystal_density_diffrn 1.255
_exptl_crystal_density_method 'not measured'
_exptl_crystal_description block
_exptl_crystal_F_000 3712
_exptl_crystal_size_max 0.517
_exptl_crystal_size_mid 0.231
_exptl_crystal_size_min 0.170
_exptl_transmission_factor_max 0.7465
_exptl_transmission_factor_min 0.6997
_refine_diff_density_max 0.216
_refine_diff_density_min -0.236
_refine_diff_density_rms 0.032
_refine_ls_abs_structure_details
;
 Flack x determined using 1849 quotients [(I+)-(I-)]/[(I+)+(I-)]
 (Parsons, Flack and Wagner, Acta Cryst. B69 (2013) 249-259).
;
_refine_ls_abs_structure_Flack 0.012(8)
_refine_ls_extinction_coef 0.00066(10)
_refine_ls_extinction_expression Fc^*^=kFc[1+0.001xFc^2^\l^3^/sin(2\q)]^-1/4^
_refine_ls_extinction_method 'SHELXL-2014/7 (Sheldrick 2014'
_refine_ls_goodness_of_fit_ref 1.031
_refine_ls_hydrogen_treatment mixed
_refine_ls_matrix_type full
_refine_ls_number_parameters 281
_refine_ls_number_reflns 4111
_refine_ls_number_restraints 1
_refine_ls_restrained_S_all 1.031
_refine_ls_R_factor_all 0.0237
_refine_ls_R_factor_gt 0.0227
_refine_ls_shift/su_max 0.015
_refine_ls_shift/su_mean 0.001
_refine_ls_structure_factor_coef Fsqd
_refine_ls_weighting_details 'w=1/[\s^2^(Fo^2^)+(0.0350P)^2^+9.7116P] where P=(Fo^2^+2Fc^2^)/3'
_refine_ls_weighting_scheme calc
_refine_ls_wR_factor_gt 0.0595
_refine_ls_wR_factor_ref 0.0602
_reflns_Friedel_coverage 0.884
_reflns_Friedel_fraction_full 0.998
_reflns_Friedel_fraction_max 0.998
_reflns_number_gt 4010
_reflns_number_total 4111
_reflns_threshold_expression 'I > 2\s(I)'
_cod_data_source_file ja9b11715_si_001.cif
_cod_data_source_block KvL_NR005_0ma_a
_cod_original_cell_volume 9384.1(13)
_cod_database_code 4133876
_shelx_shelxl_version_number 2014/7
_shelx_space_group_comment
;
The symmetry employed for this shelxl refinement is uniquely defined
by the following loop, which should always be used as a source of
symmetry information in preference to the above space-group names.
They are only intended as comments.
;
_shelx_estimated_absorpt_t_min 0.858
_shelx_estimated_absorpt_t_max 0.950

loop_
_space_group_symop_operation_xyz
'x, y, z'
'-x, -y, z'
'x+1/4, -y+1/4, z+1/4'
'-x+1/4, y+1/4, z+1/4'
'x, y+1/2, z+1/2'
'-x, -y+1/2, z+1/2'
'x+1/4, -y+3/4, z+3/4'
'-x+1/4, y+3/4, z+3/4'
'x+1/2, y, z+1/2'
'-x+1/2, -y, z+1/2'
'x+3/4, -y+1/4, z+3/4'
'-x+3/4, y+1/4, z+3/4'
'x+1/2, y+1/2, z'
'-x+1/2, -y+1/2, z'
'x+3/4, -y+3/4, z+1/4'
'-x+3/4, y+3/4, z+1/4'

loop_
_atom_site_label
_atom_site_type_symbol
_atom_site_fract_x
_atom_site_fract_y
_atom_site_fract_z
_atom_site_U_iso_or_equiv
_atom_site_adp_type
_atom_site_occupancy
_atom_site_site_symmetry_order
_atom_site_calc_flag
_atom_site_refinement_flags_posn
_atom_site_refinement_flags_adp
Cl1 Cl 0.30753(3) 0.59527(2) 0.62543(7) 0.03792(18) Uani 1 1 d . .
Cl2 Cl 0.25858(3) 0.66263(2) 0.68041(8) 0.0466(2) Uani 1 1 d . .
O1 O 0.49805(7) 0.61769(4) 0.34028(16) 0.0280(4) Uani 1 1 d . .
O2 O 0.57530(7) 0.68544(3) 0.32905(16) 0.0237(3) Uani 1 1 d . .
O3 O 0.61450(8) 0.70696(4) 0.66146(15) 0.0268(4) Uani 1 1 d . .
O4 O 0.45528(7) 0.72667(3) 0.76627(15) 0.0226(3) Uani 1 1 d . .
N1 N 0.52246(8) 0.64227(4) 0.53034(19) 0.0191(4) Uani 1 1 d . .
H1 H 0.5532(12) 0.6510(6) 0.579(3) 0.023 Uiso 1 1 d . U
N2 N 0.64205(8) 0.65282(4) 0.42780(19) 0.0187(4) Uani 1 1 d . .
H2 H 0.6745(13) 0.6500(6) 0.473(3) 0.022 Uiso 1 1 d . U
N3 N 0.57386(8) 0.74281(4) 0.52530(18) 0.0171(4) Uani 1 1 d . .
H3 H 0.5724(12) 0.7502(6) 0.448(3) 0.021 Uiso 1 1 d . U
N4 N 0.47789(8) 0.70252(4) 0.57449(19) 0.0177(4) Uani 1 1 d . .
H4 H 0.5012(12) 0.7023(6) 0.506(3) 0.021 Uiso 1 1 d . U
C1 C 0.45921(10) 0.64711(5) 0.5681(2) 0.0184(4) Uani 1 1 d . .
C2 C 0.41871(11) 0.62217(5) 0.5790(2) 0.0241(5) Uani 1 1 d . .
H2A H 0.4335 0.6018 0.5626 0.029 Uiso 1 1 calc R U
C3 C 0.35711(11) 0.62685(5) 0.6136(2) 0.0242(5) Uani 1 1 d . .
C4 C 0.33594(10) 0.65640(5) 0.6391(2) 0.0253(5) Uani 1 1 d . .
C5 C 0.37575(10) 0.68137(5) 0.6294(2) 0.0228(5) Uani 1 1 d . .
H5 H 0.3609 0.7016 0.6479 0.027 Uiso 1 1 calc R U
C6 C 0.43738(9) 0.67691(5) 0.5926(2) 0.0174(4) Uani 1 1 d . .
C7 C 0.53714(10) 0.62885(4) 0.4128(2) 0.0185(4) Uani 1 1 d . .
C8 C 0.60731(10) 0.62539(5) 0.3824(2) 0.0218(5) Uani 1 1 d . .
C9 C 0.63009(12) 0.59743(5) 0.4611(3) 0.0388(7) Uani 1 1 d . .
H9A H 0.6738 0.5932 0.4390 0.058 Uiso 1 1 calc R U
H9B H 0.6045 0.5794 0.4389 0.058 Uiso 1 1 calc R U
H9C H 0.6265 0.6018 0.5558 0.058 Uiso 1 1 calc R U
C10 C 0.61642(12) 0.62006(6) 0.2342(3) 0.0358(6) Uani 1 1 d . .
H10A H 0.6019 0.6382 0.1854 0.054 Uiso 1 1 calc R U
H10B H 0.5923 0.6019 0.2067 0.054 Uiso 1 1 calc R U
H10C H 0.6608 0.6166 0.2158 0.054 Uiso 1 1 calc R U
C11 C 0.62311(9) 0.68124(5) 0.3921(2) 0.0169(4) Uani 1 1 d . .
C12 C 0.65993(9) 0.70938(4) 0.4451(2) 0.0173(4) Uani 1 1 d . .
C13 C 0.72293(10) 0.70167(5) 0.5088(2) 0.0230(5) Uani 1 1 d . .
H13A H 0.7496 0.6912 0.4441 0.035 Uiso 1 1 calc R U
H13B H 0.7163 0.6881 0.5849 0.035 Uiso 1 1 calc R U
H13C H 0.7432 0.7208 0.5380 0.035 Uiso 1 1 calc R U
C14 C 0.66877(10) 0.73244(5) 0.3320(2) 0.0209(4) Uani 1 1 d . .
H14A H 0.7013 0.7249 0.2720 0.031 Uiso 1 1 calc R U
H14B H 0.6813 0.7525 0.3680 0.031 Uiso 1 1 calc R U
H14C H 0.6294 0.7347 0.2834 0.031 Uiso 1 1 calc R U
C15 C 0.61497(10) 0.72021(4) 0.5548(2) 0.0178(4) Uani 1 1 d . .
C16 C 0.52665(10) 0.75293(5) 0.6208(2) 0.0184(4) Uani 1 1 d . .
C17 C 0.55773(12) 0.76733(5) 0.7424(2) 0.0266(5) Uani 1 1 d . .
H17A H 0.5827 0.7516 0.7880 0.040 Uiso 1 1 calc R U
H17B H 0.5255 0.7752 0.8023 0.040 Uiso 1 1 calc R U
H17C H 0.5849 0.7843 0.7146 0.040 Uiso 1 1 calc R U
C18 C 0.48470(12) 0.77713(5) 0.5547(2) 0.0269(5) Uani 1 1 d . .
H18A H 0.5104 0.7943 0.5227 0.040 Uiso 1 1 calc R U
H18B H 0.4543 0.7849 0.6189 0.040 Uiso 1 1 calc R U
H18C H 0.4626 0.7677 0.4801 0.040 Uiso 1 1 calc R U
C19 C 0.48414(9) 0.72592(4) 0.6625(2) 0.0171(4) Uani 1 1 d . .

loop_
_atom_site_aniso_label
_atom_site_aniso_U_11
_atom_site_aniso_U_22
_atom_site_aniso_U_33
_atom_site_aniso_U_23
_atom_site_aniso_U_13
_atom_site_aniso_U_12
Cl1 0.0363(3) 0.0283(3) 0.0491(4) -0.0059(3) 0.0179(3) -0.0172(3)
Cl2 0.0240(3) 0.0412(4) 0.0745(5) -0.0166(3) 0.0246(3) -0.0075(3)
O1 0.0188(8) 0.0292(8) 0.0361(10) -0.0137(7) -0.0010(7) -0.0038(6)
O2 0.0186(8) 0.0217(7) 0.0308(8) 0.0032(6) -0.0108(6) -0.0018(6)
O3 0.0332(9) 0.0244(8) 0.0227(8) 0.0086(7) 0.0004(7) 0.0038(6)
O4 0.0274(8) 0.0233(8) 0.0171(7) -0.0052(6) 0.0066(6) -0.0023(6)
N1 0.0153(9) 0.0170(9) 0.0250(10) -0.0021(7) -0.0006(8) -0.0021(7)
N2 0.0134(8) 0.0141(8) 0.0286(10) -0.0016(7) -0.0050(8) -0.0001(7)
N3 0.0216(9) 0.0136(8) 0.0162(9) 0.0026(7) 0.0019(7) 0.0007(7)
N4 0.0192(9) 0.0169(8) 0.0170(9) -0.0023(7) 0.0062(8) -0.0038(7)
C1 0.0172(10) 0.0203(10) 0.0177(10) -0.0009(8) 0.0016(8) -0.0004(8)
C2 0.0269(12) 0.0164(10) 0.0290(12) -0.0020(9) 0.0054(10) -0.0038(8)
C3 0.0246(11) 0.0229(11) 0.0251(12) -0.0019(9) 0.0087(10) -0.0090(9)
C4 0.0197(11) 0.0315(12) 0.0248(12) -0.0068(10) 0.0101(9) -0.0038(9)
C5 0.0234(11) 0.0205(10) 0.0245(11) -0.0063(9) 0.0068(9) -0.0019(8)
C6 0.0206(10) 0.0168(10) 0.0149(10) -0.0008(8) 0.0019(8) -0.0041(8)
C7 0.0177(10) 0.0101(9) 0.0278(11) -0.0017(8) 0.0000(9) -0.0016(7)
C8 0.0168(11) 0.0123(10) 0.0364(13) -0.0062(9) 0.0016(9) -0.0007(8)
C9 0.0241(12) 0.0150(11) 0.077(2) 0.0004(12) -0.0060(13) 0.0033(9)
C10 0.0250(12) 0.0373(14) 0.0451(16) -0.0238(12) 0.0122(11) -0.0095(10)
C11 0.0153(9) 0.0165(9) 0.0189(10) -0.0015(8) 0.0018(8) -0.0004(8)
C12 0.0163(10) 0.0135(9) 0.0222(11) 0.0011(8) -0.0042(8) -0.0009(8)
C13 0.0185(11) 0.0180(10) 0.0325(13) -0.0009(9) -0.0048(9) -0.0033(8)
C14 0.0206(10) 0.0179(10) 0.0242(11) 0.0023(9) 0.0045(9) 0.0001(8)
C15 0.0198(10) 0.0129(10) 0.0205(11) 0.0005(8) -0.0022(8) -0.0045(8)
C16 0.0228(10) 0.0143(9) 0.0182(10) -0.0014(8) 0.0049(9) 0.0005(8)
C17 0.0368(13) 0.0197(11) 0.0232(12) -0.0048(9) 0.0008(10) -0.0094(10)
C18 0.0352(13) 0.0196(10) 0.0260(12) 0.0020(9) 0.0050(10) 0.0095(9)
C19 0.0178(10) 0.0142(9) 0.0192(11) -0.0015(8) -0.0009(8) 0.0024(8)

loop_
_atom_type_symbol
_atom_type_description
_atom_type_scat_dispersion_real
_atom_type_scat_dispersion_imag
_atom_type_scat_source
C C 0.0033 0.0016 'International Tables Vol C Tables 4.2.6.8 and 6.1.1.4'
H H 0.0000 0.0000 'International Tables Vol C Tables 4.2.6.8 and 6.1.1.4'
N N 0.0061 0.0033 'International Tables Vol C Tables 4.2.6.8 and 6.1.1.4'
O O 0.0106 0.0060 'International Tables Vol C Tables 4.2.6.8 and 6.1.1.4'
Cl Cl 0.1484 0.1585 'International Tables Vol C Tables 4.2.6.8 and 6.1.1.4'

loop_
_geom_angle_atom_site_label_1
_geom_angle_atom_site_label_2
_geom_angle_atom_site_label_3
_geom_angle
C7 N1 C1 121.18(18)
C7 N1 H1 119.0(16)
C1 N1 H1 119.0(16)
C11 N2 C8 120.05(18)
C11 N2 H2 121.7(18)
C8 N2 H2 118.2(17)
C15 N3 C16 121.36(18)
C15 N3 H3 120.2(17)
C16 N3 H3 118.1(17)
C19 N4 C6 123.97(18)
C19 N4 H4 119.0(17)
C6 N4 H4 116.9(17)
C2 C1 C6 119.72(19)
C2 C1 N1 120.07(19)
C6 C1 N1 120.21(18)
C3 C2 C1 120.18(19)
C3 C2 H2A 119.9
C1 C2 H2A 119.9
C2 C3 C4 119.80(19)
C2 C3 Cl1 119.11(17)
C4 C3 Cl1 121.08(17)
C5 C4 C3 120.6(2)
C5 C4 Cl2 119.10(17)
C3 C4 Cl2 120.26(17)
C4 C5 C6 119.9(2)
C4 C5 H5 120.1
C6 C5 H5 120.1
C5 C6 C1 119.77(19)
C5 C6 N4 120.53(18)
C1 C6 N4 119.65(18)
O1 C7 N1 122.7(2)
O1 C7 C8 120.84(19)
N1 C7 C8 116.18(18)
N2 C8 C9 108.32(19)
N2 C8 C10 111.27(18)
C9 C8 C10 110.5(2)
N2 C8 C7 110.58(16)
C9 C8 C7 106.48(19)
C10 C8 C7 109.56(19)
C8 C9 H9A 109.5
C8 C9 H9B 109.5
H9A C9 H9B 109.5
C8 C9 H9C 109.5
H9A C9 H9C 109.5
H9B C9 H9C 109.5
C8 C10 H10A 109.5
C8 C10 H10B 109.5
H10A C10 H10B 109.5
C8 C10 H10C 109.5
H10A C10 H10C 109.5
H10B C10 H10C 109.5
O2 C11 N2 122.01(19)
O2 C11 C12 119.45(18)
N2 C11 C12 118.25(18)
C13 C12 C14 110.37(17)
C13 C12 C15 108.22(18)
C14 C12 C15 114.69(16)
C13 C12 C11 115.03(16)
C14 C12 C11 108.43(16)
C15 C12 C11 99.88(16)
C12 C13 H13A 109.5
C12 C13 H13B 109.5
H13A C13 H13B 109.5
C12 C13 H13C 109.5
H13A C13 H13C 109.5
H13B C13 H13C 109.5
C12 C14 H14A 109.5
C12 C14 H14B 109.5
H14A C14 H14B 109.5
C12 C14 H14C 109.5
H14A C14 H14C 109.5
H14B C14 H14C 109.5
O3 C15 N3 122.0(2)
O3 C15 C12 119.91(18)
N3 C15 C12 117.90(18)
N3 C16 C17 110.64(17)
N3 C16 C18 108.65(18)
C17 C16 C18 109.11(17)
N3 C16 C19 111.17(16)
C17 C16 C19 110.19(17)
C18 C16 C19 106.98(17)
C16 C17 H17A 109.5
C16 C17 H17B 109.5
H17A C17 H17B 109.5
C16 C17 H17C 109.5
H17A C17 H17C 109.5
H17B C17 H17C 109.5
C16 C18 H18A 109.5
C16 C18 H18B 109.5
H18A C18 H18B 109.5
C16 C18 H18C 109.5
H18A C18 H18C 109.5
H18B C18 H18C 109.5
O4 C19 N4 122.44(19)
O4 C19 C16 121.01(18)
N4 C19 C16 116.44(17)

loop_
_geom_bond_atom_site_label_1
_geom_bond_atom_site_label_2
_geom_bond_distance
Cl1 C3 1.735(2)
Cl2 C4 1.729(2)
O1 C7 1.214(3)
O2 C11 1.220(3)
O3 C15 1.223(3)
O4 C19 1.219(3)
N1 C7 1.361(3)
N1 C1 1.423(3)
N1 H1 0.90(3)
N2 C11 1.345(3)
N2 C8 1.474(3)
N2 H2 0.84(3)
N3 C15 1.349(3)
N3 C16 1.466(3)
N3 H3 0.85(3)
N4 C19 1.356(3)
N4 C6 1.420(3)
N4 H4 0.85(3)
C1 C2 1.389(3)
C1 C6 1.394(3)
C2 C3 1.379(3)
C2 H2A 0.9500
C3 C4 1.381(3)
C4 C5 1.380(3)
C5 C6 1.384(3)
C5 H5 0.9500
C7 C8 1.541(3)
C8 C9 1.529(3)
C8 C10 1.531(4)
C9 H9A 0.9800
C9 H9B 0.9800
C9 H9C 0.9800
C10 H10A 0.9800
C10 H10B 0.9800
C10 H10C 0.9800
C11 C12 1.547(3)
C12 C13 1.531(3)
C12 C14 1.532(3)
C12 C15 1.542(3)
C13 H13A 0.9800
C13 H13B 0.9800
C13 H13C 0.9800
C14 H14A 0.9800
C14 H14B 0.9800
C14 H14C 0.9800
C16 C17 1.532(3)
C16 C18 1.534(3)
C16 C19 1.541(3)
C17 H17A 0.9800
C17 H17B 0.9800
C17 H17C 0.9800
C18 H18A 0.9800
C18 H18B 0.9800
C18 H18C 0.9800

loop_
_geom_torsion_atom_site_label_1
_geom_torsion_atom_site_label_2
_geom_torsion_atom_site_label_3
_geom_torsion_atom_site_label_4
_geom_torsion
C7 N1 C1 C2 59.3(3)
C7 N1 C1 C6 -119.8(2)
C6 C1 C2 C3 0.1(3)
N1 C1 C2 C3 -179.0(2)
C1 C2 C3 C4 -0.8(4)
C1 C2 C3 Cl1 179.61(18)
C2 C3 C4 C5 0.4(4)
Cl1 C3 C4 C5 180.00(19)
C2 C3 C4 Cl2 179.15(18)
Cl1 C3 C4 Cl2 -1.3(3)
C3 C4 C5 C6 0.6(4)
Cl2 C4 C5 C6 -178.11(17)
C4 C5 C6 C1 -1.3(3)
C4 C5 C6 N4 176.2(2)
C2 C1 C6 C5 0.9(3)
N1 C1 C6 C5 -180.0(2)
C2 C1 C6 N4 -176.6(2)
N1 C1 C6 N4 2.5(3)
C19 N4 C6 C5 48.8(3)
C19 N4 C6 C1 -133.8(2)
C1 N1 C7 O1 -7.2(3)
C1 N1 C7 C8 179.01(19)
C11 N2 C8 C9 -167.8(2)
C11 N2 C8 C10 70.5(3)
C11 N2 C8 C7 -51.5(3)
O1 C7 C8 N2 147.3(2)
N1 C7 C8 N2 -38.8(3)
O1 C7 C8 C9 -95.2(3)
N1 C7 C8 C9 78.7(2)
O1 C7 C8 C10 24.3(3)
N1 C7 C8 C10 -161.77(19)
C8 N2 C11 O2 4.6(3)
C8 N2 C11 C12 178.35(18)
O2 C11 C12 C13 -173.2(2)
N2 C11 C12 C13 12.9(3)
O2 C11 C12 C14 -49.1(2)
N2 C11 C12 C14 136.95(19)
O2 C11 C12 C15 71.2(2)
N2 C11 C12 C15 -102.7(2)
C16 N3 C15 O3 0.7(3)
C16 N3 C15 C12 175.68(17)
C13 C12 C15 O3 -40.9(2)
C14 C12 C15 O3 -164.57(19)
C11 C12 C15 O3 79.7(2)
C13 C12 C15 N3 144.00(18)
C14 C12 C15 N3 20.3(3)
C11 C12 C15 N3 -95.4(2)
C15 N3 C16 C17 64.1(2)
C15 N3 C16 C18 -176.18(19)
C15 N3 C16 C19 -58.7(2)
C6 N4 C19 O4 0.6(3)
C6 N4 C19 C16 -175.51(18)
N3 C16 C19 O4 157.75(19)
C17 C16 C19 O4 34.7(3)
C18 C16 C19 O4 -83.8(2)
N3 C16 C19 N4 -26.1(3)
C17 C16 C19 N4 -149.13(19)
C18 C16 C19 N4 92.4(2)
